data_2007784
loop_
_publ_author_name
'Aldoshin, Sergei'
'Chuev, Igor'
'Filipenko, Olga'
'Pozzo, Jean Luc'
'Lokshin, Vladimir'
'P\`epe, G\'erard'

_publ_section_title
;
 Photochromic Properties of Spiro[fluorene-chromenes]
;
_journal_issue 11
_journal_name_full 'Acta Crystallographica Section C'
_journal_page_first 1720
_journal_page_last 1722
_journal_paper_doi 10.1107/S0108270198004727
_journal_volume 54
_journal_year 1998
_chemical_formula_analytical 'C25 H16 O'
_chemical_formula_moiety 'C25 H16 O'
_chemical_formula_structural 'C25 H16 O'
_chemical_formula_sum 'C25 H16 O'
_chemical_formula_weight 332.38
_chemical_melting_point 410.15
_chemical_name_common spiro[fluorene-chromenes]
_chemical_name_systematic
;
spiro[fluorene-9,2'-[2H]naphto[1,2-b]pyrane
;
_space_group_IT_number 14
_symmetry_cell_setting monoclinic
_symmetry_space_group_name_Hall '-P 2yn'
_symmetry_space_group_name_H-M 'P 1 21/n 1'
_cell_angle_alpha 90.00
_cell_angle_beta 112.81(3)
_cell_angle_gamma 90.00
_cell_formula_units_Z 4
_cell_length_a 14.768(3)
_cell_length_b 7.0570(10)
_cell_length_c 17.999(4)
_cell_measurement_reflns_used 25
_cell_measurement_temperature 293(2)
_cell_measurement_theta_max 20.
_cell_measurement_theta_min 10.
_cell_volume 1729.1(7)
_computing_molecular_graphics 'ORTEPII (Johnson, 1976)'
_computing_publication_material SHELXL93
_computing_structure_refinement 'SHELXL93 (Sheldrick, 1993)'
_computing_structure_solution 'SHELXS86 (Sheldrick, 1985)'
_diffrn_ambient_temperature 293(2)
_diffrn_measurement_device 'KM-4 diffractometer'
_diffrn_measurement_method \q
_diffrn_radiation_monochromator graphite
_diffrn_radiation_source 'fine-focus sealed tube'
_diffrn_radiation_type CuK\a
_diffrn_radiation_wavelength 1.54178
_diffrn_reflns_av_R_equivalents 0.0197
_diffrn_reflns_av_sigmaI/netI 0.0245
_diffrn_reflns_limit_h_max 17
_diffrn_reflns_limit_h_min -18
_diffrn_reflns_limit_k_max 8
_diffrn_reflns_limit_k_min 0
_diffrn_reflns_limit_l_max 21
_diffrn_reflns_limit_l_min 0
_diffrn_reflns_number 3618
_diffrn_reflns_theta_max 80.29
_diffrn_reflns_theta_min 3.31
_diffrn_standards_decay_% 0
_diffrn_standards_interval_time 60
_diffrn_standards_number 3
_exptl_absorpt_coefficient_mu 0.593
_exptl_absorpt_correction_type none
_exptl_crystal_colour colourless
_exptl_crystal_density_diffrn 1.277
_exptl_crystal_density_method none
_exptl_crystal_description needle
_exptl_crystal_F_000 696
_exptl_crystal_size_max 0.28
_exptl_crystal_size_mid 0.14
_exptl_crystal_size_min 0.12
_refine_diff_density_max 0.160
_refine_diff_density_min -0.209
_refine_ls_extinction_method none
_refine_ls_goodness_of_fit_all 1.180
_refine_ls_goodness_of_fit_obs 1.122
_refine_ls_hydrogen_treatment
;
All H-atom parameters refined
;
_refine_ls_matrix_type full
_refine_ls_number_parameters 299
_refine_ls_number_reflns 3520
_refine_ls_number_restraints 0
_refine_ls_restrained_S_all 1.180
_refine_ls_restrained_S_obs 1.122
_refine_ls_R_factor_all 0.0789
_refine_ls_R_factor_obs 0.0383
_refine_ls_shift/esd_max 0.000
_refine_ls_shift/esd_mean 0.000
_refine_ls_structure_factor_coef Fsqd
_refine_ls_weighting_details 'w = 1/[\s^2^(Fo^2^)+(0.0460P)^2^+0.5461P] where P=(Fo^2^+2Fc^2^)/3'
_refine_ls_weighting_scheme calc
_refine_ls_wR_factor_all 0.1438
_refine_ls_wR_factor_obs 0.1049
_reflns_number_observed 2189
_reflns_number_total 3520
_reflns_observed_criterion >2sigma(I)
_cod_data_source_file bm1220.cif
_cod_data_source_block IV
_cod_depositor_comments
;
The following automatic conversions were performed:
'_symmetry_cell_setting' value 'Monoclinic' changed to 'monoclinic'
according to '/home/saulius/struct/CIF-dictionaries/cif_core.dic'
dictionary named 'cif_core.dic' version 2.4.1 from
2010-06-29.

'_geom_bond_publ_flag' value 'Y' changed to 'y' according to
'/home/saulius/struct/CIF-dictionaries/cif_core.dic' dictionary named
'cif_core.dic' version 2.4.1 from 2010-06-29 (8 times).

Automatic conversion script
Id: cif_fix_enum 1527 2010-12-29 10:47:43Z saulius 

The following automatic conversions were performed:

'_chemical_melting_point' value '137\%' was changed to '410.15' - it
was converted from degrees Celsius(C) to Kelvins(K).

Automatic conversion script
Id: cif_fix_values 1646 2011-03-28 12:23:43Z adriana 

The following automatic conversions were performed:

'_chemical_melting_point' value '137\%' was changed to '410.15' - it
was converted from degrees Celsius(C) to
Kelvins(K).

'_symmetry_cell_setting' value 'Monoclinic' changed to
'monoclinic' according to
/home/saulius/struct/CIF-dictionaries/cif_core.dic dictionary named
'cif_core.dic' version 2.4.1 from 2010-06-29.

'_geom_bond_publ_flag'
value 'Y' changed to 'y' according to
/home/saulius/struct/CIF-dictionaries/cif_core.dic dictionary named
'cif_core.dic' version 2.4.1 from 2010-06-29 (8
times).

'_geom_angle_publ_flag' value 'Y' changed to 'y' according
to /home/saulius/struct/CIF-dictionaries/cif_core.dic dictionary
named 'cif_core.dic' version 2.4.1 from 2010-06-29 (11
times).

'_geom_torsion_publ_flag' value 'Y' changed to 'y' according
to /home/saulius/struct/CIF-dictionaries/cif_core.dic dictionary
named 'cif_core.dic' version 2.4.1 from 2010-06-29 (7 times).

Automatic conversion script
Id: cif_fix_values 1715 2011-07-08 13:25:40Z adriana 

The following automatic conversions were performed:

'_refine_ls_weighting_scheme' value 'calc w =
1/[\s^2^(Fo^2^)+(0.0460P)^2^+0.5461P] where P=(Fo^2^+2Fc^2^)/3' was
changed to 'calc'. New tag '_refine_ls_weighting_details' was
created. The value of the new tag was set to 'w =
1/[\s^2^(Fo^2^)+(0.0460P)^2^+0.5461P] where P=(Fo^2^+2Fc^2^)/3'.

Automatic conversion script
Id: cif_fix_values 3143 2015-03-26 13:38:13Z robertas 
;
_cod_original_cell_volume 1729.1(6)
_cod_original_sg_symbol_H-M 'P 21/n'
_cod_database_code 2007784

loop_
_symmetry_equiv_pos_as_xyz
'x, y, z'
'-x+1/2, y+1/2, -z+1/2'
'-x, -y, -z'
'x-1/2, -y-1/2, z-1/2'

loop_
_atom_site_aniso_label
_atom_site_aniso_U_11
_atom_site_aniso_U_22
_atom_site_aniso_U_33
_atom_site_aniso_U_12
_atom_site_aniso_U_13
_atom_site_aniso_U_23
C1 0.0535(11) 0.073(2) 0.0581(12) -0.0019(11) 0.0184(9) -0.0013(11)
C2 0.0615(13) 0.090(2) 0.0531(12) -0.0065(13) 0.0148(10) 0.0079(12)
C3 0.0532(12) 0.084(2) 0.0660(14) 0.0029(12) 0.0085(10) 0.0219(13)
C4 0.0455(10) 0.0631(15) 0.0755(14) 0.0054(10) 0.0151(10) 0.0151(11)
C5 0.0369(8) 0.0496(11) 0.0599(11) -0.0042(8) 0.0149(8) 0.0043(9)
C6 0.0392(8) 0.0509(11) 0.0538(10) -0.0043(8) 0.0150(7) 0.0012(8)
C7 0.0375(8) 0.0478(11) 0.0551(10) 0.0002(7) 0.0157(7) 0.0021(8)
C8 0.0417(9) 0.0469(11) 0.0550(10) -0.0032(8) 0.0198(7) 0.0011(8)
C9 0.0391(8) 0.0468(11) 0.0641(11) -0.0036(8) 0.0210(8) -0.0009(9)
C10 0.0538(11) 0.0541(14) 0.085(2) 0.0009(10) 0.0314(11) -0.0064(12)
C11 0.0759(15) 0.070(2) 0.086(2) -0.0076(13) 0.0452(13) -0.0210(14)
C12 0.084(2) 0.078(2) 0.0612(14) -0.0084(14) 0.0336(12) -0.0092(12)
C13 0.0594(12) 0.0648(14) 0.0575(12) 0.0003(10) 0.0217(9) 0.0027(10)
C14 0.0471(10) 0.0526(13) 0.0735(13) -0.0026(9) 0.0224(10) -0.0011(10)
C15 0.0606(12) 0.0431(12) 0.0735(13) -0.0031(9) 0.0288(10) 0.0017(10)
C16 0.0538(10) 0.0448(11) 0.0532(10) 0.0042(8) 0.0198(8) 0.0005(8)
C17 0.0432(9) 0.0459(11) 0.0422(8) 0.0063(7) 0.0158(7) 0.0003(7)
O18 0.0383(6) 0.0498(8) 0.0645(8) 0.0046(5) 0.0182(6) 0.0117(6)
C19 0.0411(8) 0.0539(11) 0.0370(8) 0.0025(8) 0.0137(7) -0.0051(7)
C20 0.0467(10) 0.0645(14) 0.0481(10) 0.0102(9) 0.0124(8) -0.0032(9)
C21 0.0610(13) 0.063(2) 0.0668(13) 0.0196(11) 0.0115(10) 0.0039(11)
C22 0.0681(13) 0.0474(13) 0.0703(13) 0.0096(10) 0.0225(11) 0.0059(10)
C23 0.0435(10) 0.093(2) 0.0621(13) 0.0122(12) 0.0083(9) -0.0051(12)
C24 0.0423(11) 0.110(2) 0.0652(14) -0.0064(12) 0.0158(10) -0.0008(13)
C25 0.0510(11) 0.086(2) 0.0508(11) -0.0088(11) 0.0202(9) 0.0049(11)
C26 0.0467(10) 0.0636(13) 0.0429(9) -0.0020(9) 0.0168(8) 0.0014(9)

loop_
_atom_site_label
_atom_site_fract_x
_atom_site_fract_y
_atom_site_fract_z
_atom_site_U_iso_or_equiv
_atom_site_thermal_displace_type
_atom_site_calc_flag
_atom_site_refinement_flags
_atom_site_occupancy
_atom_site_disorder_group
_atom_site_type_symbol
C1 0.3972(2) 0.1383(4) 0.11325(13) 0.0624(6) Uani d . 1 . C
C2 0.3333(2) 0.2473(4) 0.04976(14) 0.0705(7) Uani d . 1 . C
C3 0.2789(2) 0.3915(4) 0.06421(15) 0.0721(7) Uani d . 1 . C
C4 0.28482(15) 0.4296(4) 0.14128(15) 0.0639(6) Uani d . 1 . C
C5 0.34883(12) 0.3226(3) 0.20464(12) 0.0500(5) Uani d . 1 . C
C6 0.40451(13) 0.1780(3) 0.19016(11) 0.0489(4) Uani d . 1 . C
C7 0.46809(12) 0.0805(3) 0.26845(11) 0.0475(4) Uani d . 1 . C
C8 0.44225(13) 0.1936(3) 0.32992(11) 0.0475(4) Uani d . 1 . C
C9 0.37103(13) 0.3292(3) 0.29144(12) 0.0497(4) Uani d . 1 . C
C10 0.3334(2) 0.4426(3) 0.3355(2) 0.0631(6) Uani d . 1 . C
C11 0.3681(2) 0.4184(4) 0.4181(2) 0.0730(7) Uani d . 1 . C
C12 0.4395(2) 0.2847(4) 0.4560(2) 0.0727(7) Uani d . 1 . C
C13 0.4775(2) 0.1698(3) 0.41262(13) 0.0608(5) Uani d . 1 . C
C14 0.44604(15) -0.1272(3) 0.27137(14) 0.0580(5) Uani d . 1 . C
C15 0.5162(2) -0.2494(3) 0.30904(14) 0.0582(5) Uani d . 1 . C
C16 0.61820(14) -0.1909(3) 0.34254(11) 0.0509(4) Uani d . 1 . C
C17 0.64084(12) -0.0128(3) 0.32436(10) 0.0440(4) Uani d . 1 . C
O18 0.56964(8) 0.1120(2) 0.27877(8) 0.0514(3) Uani d . 1 . O
C19 0.73905(12) 0.0470(3) 0.34430(10) 0.0444(4) Uani d . 1 . C
C20 0.81488(14) -0.0833(3) 0.38597(11) 0.0549(5) Uani d . 1 . C
C21 0.7907(2) -0.2628(4) 0.40776(14) 0.0678(6) Uani d . 1 . C
C22 0.6956(2) -0.3157(3) 0.38647(14) 0.0632(6) Uani d . 1 . C
C23 0.9130(2) -0.0287(4) 0.40233(14) 0.0699(7) Uani d . 1 . C
C24 0.9345(2) 0.1441(5) 0.38049(14) 0.0740(7) Uani d . 1 . C
C25 0.8594(2) 0.2739(4) 0.34090(12) 0.0626(6) Uani d . 1 . C
C26 0.76323(14) 0.2261(3) 0.32259(11) 0.0512(5) Uani d . 1 . C
H1 0.4373(18) 0.031(4) 0.1031(14) 0.073(7) Uiso d . 1 . H
H2 0.3298(19) 0.220(4) -0.0044(17) 0.090(8) Uiso d . 1 . H
H3 0.2348(19) 0.473(4) 0.0191(16) 0.091(8) Uiso d . 1 . H
H4 0.2458(19) 0.534(4) 0.1515(15) 0.086(8) Uiso d . 1 . H
H10 0.2863(19) 0.544(4) 0.3096(15) 0.083(8) Uiso d . 1 . H
H11 0.343(2) 0.498(5) 0.4498(17) 0.105(10) Uiso d . 1 . H
H12 0.4626(19) 0.274(4) 0.5140(17) 0.087(8) Uiso d . 1 . H
H13 0.5296(18) 0.073(4) 0.4430(14) 0.077(7) Uiso d . 1 . H
H14 0.3771(17) -0.165(3) 0.2460(13) 0.068(7) Uiso d . 1 . H
H15 0.5011(17) -0.382(4) 0.3136(13) 0.071(7) Uiso d . 1 . H
H21 0.852(2) -0.348(4) 0.4392(16) 0.099(9) Uiso d . 1 . H
H22 0.6708(18) -0.447(4) 0.3961(14) 0.082(8) Uiso d . 1 . H
H23 0.963(2) -0.118(4) 0.4321(16) 0.092(8) Uiso d . 1 . H
H24 1.0041(19) 0.186(4) 0.3912(14) 0.082(8) Uiso d . 1 . H
H25 0.8758(19) 0.402(4) 0.3273(15) 0.084(8) Uiso d . 1 . H
H26 0.7114(15) 0.321(3) 0.2962(12) 0.058(6) Uiso d . 1 . H

loop_
_atom_type_symbol
_atom_type_scat_dispersion_real
_atom_type_scat_dispersion_imag
_atom_type_scat_source
C 0.0181 0.0091 'International Tables Vol C Tables 4.2.6.8 and 6.1.1.4'
H 0.0000 0.0000 'International Tables Vol C Tables 4.2.6.8 and 6.1.1.4'
O 0.0492 0.0322 'International Tables Vol C Tables 4.2.6.8 and 6.1.1.4'

loop_
_geom_angle_atom_site_label_1
_geom_angle_atom_site_label_2
_geom_angle_atom_site_label_3
_geom_angle
_geom_angle_publ_flag
C6 C1 C2 118.4(2) ?
C3 C2 C1 120.6(2) ?
C2 C3 C4 121.1(2) ?
C3 C4 C5 118.5(2) ?
C4 C5 C6 120.4(2) ?
C4 C5 C9 131.1(2) ?
C6 C5 C9 108.5(2) ?
C1 C6 C5 120.9(2) ?
C1 C6 C7 128.3(2) ?
C5 C6 C7 110.7(2) ?
O18 C7 C14 111.7(2) y
O18 C7 C6 106.52(14) y
C14 C7 C6 114.1(2) y
O18 C7 C8 111.23(15) y
C14 C7 C8 111.4(2) y
C6 C7 C8 101.34(15) y
C13 C8 C9 121.0(2) ?
C13 C8 C7 128.3(2) ?
C9 C8 C7 110.6(2) ?
C10 C9 C8 120.4(2) ?
C10 C9 C5 130.9(2) ?
C8 C9 C5 108.8(2) ?
C11 C10 C9 118.7(2) ?
C10 C11 C12 120.6(2) ?
C11 C12 C13 121.2(2) ?
C8 C13 C12 118.0(2) ?
C15 C14 C7 121.2(2) y
C14 C15 C16 120.8(2) y
C17 C16 C22 119.0(2) ?
C17 C16 C15 118.1(2) y
C22 C16 C15 122.6(2) ?
C16 C17 O18 121.9(2) y
C16 C17 C19 122.2(2) ?
O18 C17 C19 115.6(2) ?
C17 O18 C7 119.39(14) y
C26 C19 C17 122.8(2) ?
C26 C19 C20 119.7(2) ?
C17 C19 C20 117.5(2) ?
C21 C20 C23 122.4(2) ?
C21 C20 C19 119.7(2) ?
C23 C20 C19 117.9(2) ?
C22 C21 C20 120.9(2) ?
C21 C22 C16 120.6(2) ?
C24 C23 C20 121.4(2) ?
C23 C24 C25 120.5(2) ?
C26 C25 C24 120.2(2) ?
C25 C26 C19 120.3(2) ?

loop_
_geom_bond_atom_site_label_1
_geom_bond_atom_site_label_2
_geom_bond_site_symmetry_2
_geom_bond_distance
_geom_bond_publ_flag
C1 C6 . 1.375(3) ?
C1 C2 . 1.397(3) ?
C2 C3 . 1.382(4) ?
C3 C4 . 1.382(4) ?
C4 C5 . 1.388(3) ?
C5 C6 . 1.397(3) ?
C5 C9 . 1.468(3) ?
C6 C7 . 1.522(3) y
C7 O18 . 1.455(2) y
C7 C14 . 1.506(3) y
C7 C8 . 1.528(3) y
C8 C13 . 1.383(3) ?
C8 C9 . 1.392(3) ?
C9 C10 . 1.386(3) ?
C10 C11 . 1.382(4) ?
C11 C12 . 1.382(4) ?
C12 C13 . 1.387(3) ?
C14 C15 . 1.316(3) y
C15 C16 . 1.448(3) y
C16 C17 . 1.373(3) y
C16 C22 . 1.416(3) ?
C17 O18 . 1.373(2) y
C17 C19 . 1.417(2) ?
C19 C26 . 1.409(3) ?
C19 C20 . 1.418(3) ?
C20 C21 . 1.412(3) ?
C20 C23 . 1.415(3) ?
C21 C22 . 1.357(3) ?
C23 C24 . 1.356(4) ?
C24 C25 . 1.401(4) ?
C25 C26 . 1.370(3) ?

loop_
_geom_torsion_atom_site_label_1
_geom_torsion_atom_site_label_2
_geom_torsion_atom_site_label_3
_geom_torsion_atom_site_label_4
_geom_torsion
_geom_torsion_publ_flag
C6 C1 C2 C3 0.0(4) ?
C1 C2 C3 C4 -1.2(4) ?
C2 C3 C4 C5 1.7(4) ?
C3 C4 C5 C6 -1.1(3) ?
C3 C4 C5 C9 180.0(2) ?
C2 C1 C6 C5 0.6(3) ?
C2 C1 C6 C7 179.9(2) ?
C4 C5 C6 C1 -0.1(3) ?
C9 C5 C6 C1 179.1(2) ?
C4 C5 C6 C7 -179.5(2) ?
C9 C5 C6 C7 -0.3(2) ?
C1 C6 C7 O18 63.0(3) ?
C5 C6 C7 O18 -117.6(2) ?
C1 C6 C7 C14 -60.8(3) ?
C5 C6 C7 C14 118.6(2) ?
C1 C6 C7 C8 179.4(2) ?
C5 C6 C7 C8 -1.2(2) ?
O18 C7 C8 C13 -67.3(3) ?
C14 C7 C8 C13 58.1(3) ?
C6 C7 C8 C13 179.8(2) ?
O18 C7 C8 C9 115.3(2) ?
C14 C7 C8 C9 -119.3(2) ?
C6 C7 C8 C9 2.4(2) ?
C13 C8 C9 C10 -0.5(3) ?
C7 C8 C9 C10 177.1(2) ?
C13 C8 C9 C5 179.6(2) ?
C7 C8 C9 C5 -2.8(2) ?
C4 C5 C9 C10 1.1(4) ?
C6 C5 C9 C10 -177.9(2) ?
C4 C5 C9 C8 -179.0(2) ?
C6 C5 C9 C8 2.0(2) ?
C8 C9 C10 C11 0.2(3) ?
C5 C9 C10 C11 -180.0(2) ?
C9 C10 C11 C12 0.5(4) ?
C10 C11 C12 C13 -0.8(4) ?
C9 C8 C13 C12 0.2(3) ?
C7 C8 C13 C12 -176.9(2) ?
C11 C12 C13 C8 0.5(4) ?
O18 C7 C14 C15 24.4(3) ?
C6 C7 C14 C15 145.3(2) ?
C8 C7 C14 C15 -100.7(2) y
C7 C14 C15 C16 -5.8(3) y
C14 C15 C16 C17 -8.9(3) ?
C14 C15 C16 C22 177.2(2) y
C22 C16 C17 O18 176.9(2) ?
C15 C16 C17 O18 2.8(3) y
C22 C16 C17 C19 3.5(3) ?
C15 C16 C17 C19 -170.6(2) ?
C16 C17 O18 C7 17.9(2) y
C19 C17 O18 C7 -168.23(15) ?
C14 C7 O18 C17 -30.0(2) ?
C6 C7 O18 C17 -155.3(2) ?
C8 C7 O18 C17 95.2(2) y
C16 C17 C19 C26 176.8(2) ?
O18 C17 C19 C26 3.0(2) ?
C16 C17 C19 C20 -1.4(3) ?
O18 C17 C19 C20 -175.2(2) y
C26 C19 C20 C21 180.0(2) ?
C17 C19 C20 C21 -1.7(3) ?
C26 C19 C20 C23 -1.6(3) ?
C17 C19 C20 C23 176.7(2) ?
C23 C20 C21 C22 -175.5(2) ?
C19 C20 C21 C22 2.8(3) ?
C20 C21 C22 C16 -0.7(4) ?
C17 C16 C22 C21 -2.4(3) ?
C15 C16 C22 C21 171.4(2) ?
C21 C20 C23 C24 179.7(2) ?
C19 C20 C23 C24 1.3(3) ?
C20 C23 C24 C25 0.1(4) ?
C23 C24 C25 C26 -1.2(4) ?
C24 C25 C26 C19 0.8(3) ?
C17 C19 C26 C25 -177.6(2) ?
C20 C19 C26 C25 0.6(3) ?

loop_
_cod_related_entry_id
_cod_related_entry_database
_cod_related_entry_code
1 ChemSpider 14096590
